data_4340935
loop_
_publ_author_name
'Chen, Wei-Chao'
'Wang, Xin-Long'
'Jiao, Yan-Qing'
'Huang, Peng'
'Zhou, En-Long'
'Su, Zhong-Min'
'Shao, Kui-Zhan'

_publ_section_title
;
 pH-controlled and sulfite anion-directed assembly of a family of
 cerium(III)-containing polyoxotungstates clusters.
;
_journal_issue 18
_journal_name_full 'Inorganic chemistry'
_journal_page_first 9486
_journal_page_last 9497
_journal_paper_doi 10.1021/ic500442k
_journal_volume 53
_journal_year 2014
_chemical_formula_sum 'C4 H136 Ce4 N2 Na18 O292 W72'
_chemical_formula_weight 19096.65
_chemical_name_systematic
; 
 ? 
;
_space_group_IT_number 2
_symmetry_cell_setting triclinic
_symmetry_space_group_name_Hall '-P 1'
_symmetry_space_group_name_H-M 'P -1'
_atom_sites_solution_primary direct
_atom_sites_solution_secondary difmap
_audit_creation_method SHELXL-97
_cell_angle_alpha 70.4370(10)
_cell_angle_beta 80.1970(10)
_cell_angle_gamma 77.0890(10)
_cell_formula_units_Z 1
_cell_length_a 17.8782(10)
_cell_length_b 23.3128(12)
_cell_length_c 23.6398(13)
_cell_measurement_reflns_used 5490
_cell_measurement_temperature 296(2)
_cell_measurement_theta_max 23.5343
_cell_measurement_theta_min 2.2201
_cell_volume 9000.4(8)
_computing_cell_refinement 'RAPID AUTO'
_computing_data_collection 'RAPID AUTO'
_computing_data_reduction 'RAPID AUTO'
_computing_structure_refinement 'SHELXL-97 (Sheldrick, 1997)'
_computing_structure_solution 'SHELXS-97 (Sheldrick, 1990)'
_diffrn_ambient_temperature 296(2)
_diffrn_detector_area_resol_mean 0.01
_diffrn_measured_fraction_theta_full 0.992
_diffrn_measured_fraction_theta_max 0.992
_diffrn_measurement_device_type 'Bruker APEX area-detector diffractometer'
_diffrn_measurement_method '\f and \w scan'
_diffrn_radiation_monochromator graphite
_diffrn_radiation_source 'fine-focus sealed tube'
_diffrn_radiation_type MoK\a
_diffrn_radiation_wavelength 0.71073
_diffrn_reflns_av_R_equivalents 0.0588
_diffrn_reflns_av_sigmaI/netI 0.1282
_diffrn_reflns_limit_h_max 20
_diffrn_reflns_limit_h_min -17
_diffrn_reflns_limit_k_max 25
_diffrn_reflns_limit_k_min -26
_diffrn_reflns_limit_l_max 24
_diffrn_reflns_limit_l_min -26
_diffrn_reflns_number 42529
_diffrn_reflns_theta_full 23.75
_diffrn_reflns_theta_max 23.75
_diffrn_reflns_theta_min 1.79
_diffrn_standards_decay_% none
_diffrn_standards_interval_count 0
_diffrn_standards_interval_time 0
_diffrn_standards_number 0
_exptl_absorpt_coefficient_mu 23.503
_exptl_absorpt_correction_T_max 0.0613
_exptl_absorpt_correction_T_min 0.0584
_exptl_absorpt_correction_type numerical
_exptl_absorpt_process_details 'ABSCOR by T.Higashi    8 March, 1995'
_exptl_crystal_colour yellow
_exptl_crystal_density_diffrn 3.523
_exptl_crystal_density_method 'not measured'
_exptl_crystal_description needle
_exptl_crystal_F_000 8268
_exptl_crystal_size_max 0.26
_exptl_crystal_size_mid 0.25
_exptl_crystal_size_min 0.25
_platon_squeeze_details
;
;
_refine_diff_density_max 3.338
_refine_diff_density_min -2.526
_refine_diff_density_rms 0.404
_refine_ls_extinction_method none
_refine_ls_goodness_of_fit_ref 0.915
_refine_ls_hydrogen_treatment constr
_refine_ls_matrix_type full
_refine_ls_number_parameters 1720
_refine_ls_number_reflns 27247
_refine_ls_number_restraints 479
_refine_ls_restrained_S_all 0.912
_refine_ls_R_factor_all 0.0944
_refine_ls_R_factor_gt 0.0531
_refine_ls_shift/su_max 0.001
_refine_ls_shift/su_mean 0.000
_refine_ls_structure_factor_coef Fsqd
_refine_ls_weighting_details 'calc w=1/[\s^2^(Fo^2^)+(0.0464P)^2^+0.0000P] where P=(Fo^2^+2Fc^2^)/3'
_refine_ls_weighting_scheme calc
_refine_ls_wR_factor_gt 0.1176
_refine_ls_wR_factor_ref 0.1281
_reflns_number_gt 16889
_reflns_number_total 27247
_reflns_threshold_expression >2sigma(I)
_cod_data_source_file ic500442k_si_006.cif
_cod_data_source_block 1
_cod_depositor_comments
;
The following automatic conversions were performed:

'_symmetry_cell_setting' value 'Triclinic' changed to 'triclinic'
according to
/home/saulius/struct/COD-crude-data--automatic-downloads/rss-feeds/ACS/lib/dictionaries/cif_core.dic
dictionary named 'cif_core.dic' version 2.4.2 from 2011-04-26.

Automatic conversion script
Id: cif_fix_values 2281 2013-09-26 08:29:07Z andrius 

 Adding full bibliography for 4340931--4340935.cif.
;
_cod_original_sg_symbol_H-M P-1
_cod_database_code 4340935

loop_
_symmetry_equiv_pos_as_xyz
'x, y, z'
'-x, -y, -z'

loop_
_atom_site_label
_atom_site_type_symbol
_atom_site_fract_x
_atom_site_fract_y
_atom_site_fract_z
_atom_site_U_iso_or_equiv
_atom_site_adp_type
_atom_site_occupancy
_atom_site_symmetry_multiplicity
_atom_site_calc_flag
_atom_site_refinement_flags
_atom_site_disorder_assembly
_atom_site_disorder_group
W1 W 1.15725(6) 1.08769(4) 0.56232(4) 0.0239(2) Uani 1 1 d U . .
W2 W 1.16614(5) 1.15323(4) 0.68441(4) 0.0196(2) Uani 1 1 d U . .
W3 W 0.87231(5) 0.97092(4) 0.83829(4) 0.0195(2) Uani 1 1 d . . .
W4 W 0.78725(6) 1.29940(4) 0.80279(4) 0.0224(2) Uani 1 1 d . . .
W5 W 1.11771(6) 1.25893(4) 0.53576(4) 0.0260(2) Uani 1 1 d . . .
W6 W 1.27696(6) 0.99607(4) 0.66431(4) 0.0254(2) Uani 1 1 d . . .
W7 W 0.85448(6) 0.79454(4) 0.99069(4) 0.0288(3) Uani 1 1 d U . .
W8 W 0.65747(6) 0.97862(5) 0.90040(5) 0.0305(3) Uani 1 1 d . . .
W9 W 1.27641(6) 1.06230(4) 0.78683(4) 0.0250(2) Uani 1 1 d U . .
W10 W 0.69919(6) 1.13489(4) 0.82402(4) 0.0252(2) Uani 1 1 d . . .
W11 W 0.70396(6) 1.01633(4) 0.75256(4) 0.0265(2) Uani 1 1 d . . .
W12 W 0.76027(6) 1.26299(4) 0.94892(4) 0.0291(3) Uani 1 1 d U . .
W13 W 1.21573(6) 1.31630(4) 0.60637(5) 0.0291(3) Uani 1 1 d . . .
W14 W 0.62015(6) 1.29086(5) 0.73305(5) 0.0305(3) Uani 1 1 d . . .
W15 W 0.84072(7) 1.45986(4) 0.71998(5) 0.0352(3) Uani 1 1 d . . .
W16 W 0.73889(6) 0.84991(5) 0.76456(5) 0.0327(3) Uani 1 1 d . . .
W17 W 0.89362(6) 0.94253(5) 0.69218(4) 0.0284(3) Uani 1 1 d . . .
W18 W 1.30917(6) 1.17747(5) 0.48068(4) 0.0271(2) Uani 1 1 d U . .
W19 W 1.40625(6) 1.23311(5) 0.55192(5) 0.0293(3) Uani 1 1 d . . .
W20 W 1.25447(6) 1.21106(4) 0.75633(4) 0.0275(2) Uani 1 1 d . . .
W21 W 1.41526(6) 1.13491(5) 0.70730(4) 0.0286(3) Uani 1 1 d . . .
W22 W 1.43472(6) 1.08245(5) 0.57527(5) 0.0290(3) Uani 1 1 d . . .
W23 W 0.76212(6) 1.39283(5) 0.64581(5) 0.0322(3) Uani 1 1 d . . .
W24 W 0.82739(7) 0.93995(4) 0.98328(4) 0.0310(3) Uani 1 1 d U . .
W25 W 1.01166(6) 0.84178(4) 0.78812(5) 0.0350(3) Uani 1 1 d U . .
W26 W 0.85732(7) 0.74574(5) 0.85919(5) 0.0344(3) Uani 1 1 d U . .
W27 W 1.02726(6) 1.35339(5) 0.69668(5) 0.0353(3) Uani 1 1 d . . .
W28 W 0.58827(6) 1.25946(5) 0.88290(5) 0.0314(3) Uani 1 1 d . . .
W29 W 0.69626(7) 1.40977(5) 0.93148(5) 0.0413(3) Uani 1 1 d . . .
W30 W 1.06947(6) 0.99215(4) 0.70371(4) 0.0261(2) Uani 1 1 d . . .
W31 W 0.87020(7) 1.36190(5) 0.87365(5) 0.0344(3) Uani 1 1 d . . .
W32 W 0.99174(6) 0.87557(5) 0.93183(5) 0.0355(3) Uani 1 1 d U . .
W33 W 0.56652(7) 1.45702(5) 0.71220(5) 0.0415(3) Uani 1 1 d U . .
W34 W 0.68847(6) 0.81048(5) 0.91243(5) 0.0334(3) Uani 1 1 d . . .
W35 W 0.52192(7) 1.42896(5) 0.86055(6) 0.0455(3) Uani 1 1 d . . .
W36 W 0.64539(7) 1.52158(5) 0.78745(5) 0.0426(3) Uani 1 1 d . . .
Ce1 Ce 1.20231(8) 0.92124(6) 0.93638(6) 0.0270(3) Uani 1 1 d DU . .
Ce2 Ce 0.92758(8) 1.23521(6) 0.66178(6) 0.0293(3) Uani 1 1 d U . .
O1 O 0.8682(8) 0.8857(6) 0.9219(6) 0.024(4) Uani 1 1 d . . .
O2 O 1.2074(8) 1.0975(6) 0.6427(6) 0.019(3) Uani 1 1 d . . .
O3 O 1.1770(9) 1.0834(6) 0.7615(6) 0.026(4) Uani 1 1 d U . .
O4 O 1.0682(8) 1.1607(6) 0.6842(6) 0.021(3) Uani 1 1 d U . .
O5 O 0.8437(8) 1.0017(6) 0.9104(6) 0.016(3) Uani 1 1 d U . .
O6 O 0.9087(8) 0.9161(6) 0.7932(6) 0.017(3) Uani 1 1 d U . .
O7 O 0.7676(9) 0.9697(6) 0.8387(6) 0.024(4) Uani 1 1 d . . .
O8 O 1.1860(8) 1.2219(6) 0.6202(7) 0.025(4) Uani 1 1 d . . .
O9 O 1.3026(9) 1.0126(6) 0.7276(6) 0.024(4) Uani 1 1 d . . .
O10 O 1.1580(8) 1.2024(6) 0.7420(6) 0.016(3) Uani 1 1 d U . .
O11 O 0.7973(8) 1.1303(6) 0.8295(6) 0.021(3) Uani 1 1 d U . .
O12 O 0.9763(8) 0.9508(6) 0.8682(6) 0.020(3) Uani 1 1 d U . .
O13 O 1.1748(8) 0.9801(6) 0.7064(7) 0.025(4) Uani 1 1 d . . .
O14 O 0.6532(8) 1.1823(6) 0.8761(7) 0.028(4) Uani 1 1 d . . .
O15 O 0.7224(8) 0.9473(6) 0.9633(6) 0.021(3) Uani 1 1 d U . .
O16 O 0.7893(8) 0.8420(6) 0.8480(6) 0.027(4) Uani 1 1 d . . .
O17 O 0.8030(9) 0.7663(6) 0.7892(6) 0.026(4) Uani 1 1 d U . .
O18 O 0.6818(8) 1.0591(6) 0.8843(6) 0.023(4) Uani 1 1 d . . .
O19 O 1.2880(8) 1.1431(6) 0.7055(6) 0.018(3) Uani 1 1 d U . .
O20 O 0.9301(9) 1.4047(7) 0.7088(7) 0.033(4) Uani 1 1 d . . .
O21 O 1.2251(8) 1.2329(6) 0.4945(6) 0.021(4) Uani 1 1 d U . .
O22 O 1.1208(8) 1.3317(7) 0.6508(7) 0.031(4) Uani 1 1 d . . .
O23 O 1.0169(9) 0.8350(6) 0.8695(7) 0.031(4) Uani 1 1 d U . .
O24 O 1.2560(8) 1.1291(6) 0.8199(6) 0.027(4) Uani 1 1 d U . .
O25 O 0.6812(8) 1.2967(6) 0.8073(6) 0.022(4) Uani 1 1 d . . .
O26 O 0.6990(8) 1.3272(6) 0.6829(6) 0.025(4) Uani 1 1 d . . .
O27 O 1.2257(8) 1.0104(6) 0.5934(6) 0.022(4) Uani 1 1 d U . .
O28 O 1.3593(9) 1.0303(6) 0.6094(6) 0.025(4) Uani 1 1 d U . .
O29 O 1.3144(8) 1.2840(6) 0.5645(6) 0.025(4) Uani 1 1 d U . .
O30 O 0.6821(8) 1.2094(6) 0.7558(6) 0.025(4) Uani 1 1 d U . .
O31 O 1.0373(9) 1.0387(6) 0.7499(7) 0.026(4) Uani 1 1 d U . .
O32 O 0.7570(9) 0.7371(7) 0.9072(7) 0.032(4) Uani 1 1 d U . .
O33 O 0.7147(9) 1.0890(6) 0.7644(7) 0.029(4) Uani 1 1 d . . .
O34 O 0.5693(8) 1.1404(6) 0.8150(7) 0.026(4) Uani 1 1 d . . .
O35 O 1.1629(8) 1.3264(6) 0.5384(6) 0.024(4) Uani 1 1 d U . .
O36 O 1.0905(9) 0.7877(7) 0.7761(7) 0.038(4) Uani 1 1 d U . .
O37 O 0.8229(8) 0.8569(6) 1.0323(6) 0.023(3) Uani 1 1 d U . .
O38 O 1.4003(9) 1.1067(6) 0.4979(7) 0.031(4) Uani 1 1 d . . .
O39 O 1.0796(8) 1.0568(7) 0.6294(6) 0.024(4) Uani 1 1 d U . .
O40 O 0.9635(9) 0.8020(6) 0.9866(6) 0.026(4) Uani 1 1 d . . .
O41 O 0.9763(10) 0.8714(7) 0.7082(7) 0.037(4) Uani 1 1 d . . .
O42 O 1.4784(9) 1.1578(6) 0.5509(6) 0.027(4) Uani 1 1 d U . .
O43 O 0.5367(9) 1.3415(7) 0.8700(7) 0.036(4) Uani 1 1 d . . .
O44 O 0.8315(8) 1.2533(6) 0.7584(6) 0.025(4) Uani 1 1 d U . .
O45 O 1.1061(9) 0.9317(7) 0.6382(8) 0.040(5) Uani 1 1 d . . .
O46 O 0.6542(8) 0.8957(7) 0.9036(6) 0.027(4) Uani 1 1 d U . .
O47 O 0.7820(8) 1.3757(6) 0.7462(7) 0.027(4) Uani 1 1 d . . .
O48 O 0.6582(10) 1.4470(6) 0.6689(7) 0.036(4) Uani 1 1 d U . .
O49 O 1.2633(8) 1.2749(7) 0.6798(6) 0.027(4) Uani 1 1 d . . .
O50 O 0.9375(9) 0.9208(7) 0.9890(7) 0.035(4) Uani 1 1 d U . .
O51 O 0.6246(8) 1.0064(7) 0.8210(6) 0.027(4) Uani 1 1 d . . .
O52 O 1.3832(9) 1.0654(6) 0.7747(6) 0.026(4) Uani 1 1 d . . .
O53 O 1.1140(9) 1.1714(7) 0.5515(7) 0.030(4) Uani 1 1 d U . .
O54 O 1.5061(9) 1.1261(7) 0.7278(7) 0.032(4) Uani 1 1 d . . .
O55 O 0.7523(9) 1.3485(6) 0.8725(7) 0.029(4) Uani 1 1 d . . .
O56 O 1.3644(8) 1.1911(6) 0.7532(6) 0.025(4) Uani 1 1 d . . .
O57 O 1.0640(9) 0.9124(6) 0.7615(7) 0.033(4) Uani 1 1 d U . .
O58 O 0.9911(8) 1.2865(6) 0.7105(7) 0.026(4) Uani 1 1 d U . .
O59 O 0.8561(10) 1.4331(6) 0.8022(7) 0.038(5) Uani 1 1 d . . .
O60 O 0.8561(9) 1.2855(6) 0.9434(7) 0.030(4) Uani 1 1 d U . .
O61 O 1.2503(8) 1.1126(7) 0.5126(6) 0.026(4) Uani 1 1 d . . .
O62 O 1.5147(9) 1.0274(7) 0.5666(7) 0.035(4) Uani 1 1 d U . .
O63 O 1.4131(8) 1.2042(6) 0.6392(6) 0.027(4) Uani 1 1 d . . .
O64 O 0.8862(9) 1.3105(6) 0.8241(6) 0.027(4) Uani 1 1 d . . .
O65 O 1.3345(9) 1.1591(7) 0.5764(6) 0.033(4) Uani 1 1 d . . .
O66 O 0.5958(9) 1.4040(6) 0.9207(7) 0.036(4) Uani 1 1 d . . .
O67 O 0.7710(9) 1.1948(6) 1.0102(7) 0.029(4) Uani 1 1 d . . .
O68 O 0.8044(9) 0.9983(6) 0.7125(6) 0.026(4) Uani 1 1 d U . .
O69 O 1.0341(9) 1.2700(7) 0.5860(6) 0.028(4) Uani 1 1 d U . .
O70 O 0.6963(9) 0.9309(7) 0.7620(7) 0.034(4) Uani 1 1 d . . .
O71 O 0.8976(10) 0.6701(7) 0.8669(7) 0.038(4) Uani 1 1 d U . .
O72 O 1.3152(9) 1.1875(7) 0.4050(7) 0.037(4) Uani 1 1 d U . .
O73 O 0.8520(9) 1.3392(7) 0.6406(6) 0.031(4) Uani 1 1 d . . .
O74 O 0.8083(9) 1.4605(6) 0.6456(7) 0.030(4) Uani 1 1 d U . .
O75 O 1.1206(10) 1.0740(7) 0.5064(7) 0.037(4) Uani 1 1 d . . .
O76 O 1.0794(8) 1.2925(7) 0.4690(7) 0.035(4) Uani 1 1 d . . .
O77 O 0.8829(8) 1.0404(7) 0.7850(6) 0.025(4) Uani 1 1 d . . .
O78 O 1.2685(8) 1.0002(6) 0.8541(7) 0.027(4) Uani 1 1 d U A .
O79 O 0.8277(9) 0.8801(7) 0.7202(7) 0.028(4) Uani 1 1 d U . .
O80 O 0.9649(8) 0.9924(6) 0.6854(6) 0.025(4) Uani 1 1 d U . .
O81 O 1.3800(9) 1.2326(7) 0.4782(7) 0.033(4) Uani 1 1 d U . .
O82 O 0.8557(10) 0.7319(7) 1.0538(7) 0.041(5) Uani 1 1 d . . .
O83 O 0.7531(9) 0.8072(7) 0.9734(6) 0.029(4) Uani 1 1 d U . .
O84 O 1.3193(9) 0.9212(7) 0.6772(7) 0.034(4) Uani 1 1 d . . .
O85 O 0.7929(9) 1.2338(7) 0.8827(7) 0.032(4) Uani 1 1 d . . .
O86 O 0.9381(9) 0.7858(6) 0.8127(7) 0.035(4) Uani 1 1 d . . .
O87 O 0.7359(11) 1.5058(7) 0.7410(8) 0.047(5) Uani 1 1 d . . .
O88 O 0.6136(11) 0.7793(8) 0.9568(8) 0.056(5) Uani 1 1 d . . .
O89 O 0.7436(10) 1.4182(8) 0.5716(7) 0.048(5) Uani 1 1 d . . .
O90 O 0.6630(9) 0.8203(7) 0.8336(7) 0.034(4) Uani 1 1 d U . .
O91 O 1.0849(10) 0.8723(7) 0.9469(7) 0.038(4) Uani 1 1 d U A .
O92 O 0.6291(9) 1.4258(6) 0.7965(7) 0.031(4) Uani 1 1 d . . .
O93 O 0.5566(9) 1.2636(7) 0.8068(7) 0.030(4) Uani 1 1 d . . .
O94 O 1.4358(10) 1.0838(6) 0.6565(7) 0.036(4) Uani 1 1 d . . .
O95 O 0.6505(9) 1.2629(6) 0.9346(6) 0.025(4) Uani 1 1 d U . .
O96 O 0.6948(9) 1.4796(6) 0.8592(8) 0.038(4) Uani 1 1 d . . .
O97 O 0.6945(10) 0.8378(7) 0.7106(7) 0.043(5) Uani 1 1 d . . .
O98 O 0.8884(10) 0.9560(8) 0.6175(7) 0.043(5) Uani 1 1 d U . .
O99 O 0.8877(10) 0.7562(7) 0.9299(7) 0.038(4) Uani 1 1 d U . .
O100 O 0.6431(11) 1.5974(7) 0.7827(8) 0.055(6) Uani 1 1 d . . .
O101 O 0.8068(10) 1.4088(7) 0.9229(8) 0.041(5) Uani 1 1 d U . .
O102 O 0.9924(10) 1.3941(7) 0.5999(7) 0.042(5) Uani 1 1 d . . .
O103 O 0.5841(10) 1.5321(7) 0.7226(7) 0.046(5) Uani 1 1 d . . .
O104 O 1.2335(10) 1.2537(7) 0.8050(7) 0.037(4) Uani 1 1 d . . .
O105 O 0.9605(10) 1.3633(7) 0.8860(9) 0.049(5) Uani 1 1 d . . .
O106 O 1.2371(10) 1.3888(7) 0.5860(8) 0.048(5) Uani 1 1 d . . .
O107 O 0.5492(9) 1.5076(7) 0.8411(8) 0.044(5) Uani 1 1 d . . .
O108 O 0.5727(10) 1.2781(8) 0.6820(7) 0.047(5) Uani 1 1 d . . .
O109 O 0.7124(10) 1.3264(7) 0.9847(7) 0.037(4) Uani 1 1 d . . .
O110 O 1.4708(9) 1.2844(7) 0.5251(7) 0.036(4) Uani 1 1 d . . .
O111 O 0.6502(10) 1.0482(7) 0.6927(8) 0.045(5) Uani 1 1 d . . .
O112 O 1.0631(11) 1.3432(8) 0.7636(8) 0.050(5) Uani 1 1 d . . .
O113 O 0.5669(10) 1.3711(7) 0.7279(7) 0.043(5) Uani 1 1 d . . .
O114 O 0.5689(10) 0.9909(7) 0.9404(7) 0.042(5) Uani 1 1 d . . .
O115 O 0.4384(11) 1.4383(9) 0.9084(9) 0.065(6) Uani 1 1 d . . .
O116 O 0.5164(10) 1.2274(7) 0.9320(8) 0.045(5) Uani 1 1 d . . .
O117 O 0.5025(10) 1.4917(8) 0.6583(9) 0.060(6) Uani 1 1 d . . .
O118 O 0.4849(11) 1.4506(8) 0.7845(8) 0.056(5) Uani 1 1 d . . .
O119 O 0.8063(10) 0.9826(7) 1.0340(7) 0.039(4) Uani 1 1 d U . .
O120 O 1.0678(11) 1.4455(9) 0.6624(10) 0.073(7) Uani 1 1 d . . .
O121 O 0.8783(10) 1.5275(7) 0.6944(8) 0.046(5) Uani 1 1 d U . .
O122 O 0.6743(13) 1.4468(8) 0.9864(9) 0.068(7) Uani 1 1 d . . .
O1W O 0.8801(12) 1.2707(9) 0.5574(9) 0.068(6) Uani 1 1 d U . .
O2W O 0.9479(10) 1.1459(8) 0.6215(9) 0.055(5) Uani 1 1 d U . .
O3W O 0.8025(10) 1.2000(8) 0.6692(8) 0.051(5) Uani 1 1 d U . .
O4W O 0.9350(9) 1.1463(7) 0.7597(7) 0.037(4) Uani 1 1 d U . .
O5W O 1.1693(11) 0.8965(8) 1.0515(8) 0.053(5) Uani 1 1 d U A .
O6W O 1.1104(11) 0.9908(9) 0.8600(9) 0.065(6) Uani 1 1 d U A .
O7W O 1.3218(17) 0.9075(13) 0.9840(13) 0.032(8) Uani 0.50 1 d PU A 1
O7WA O 1.3352(19) 0.8658(14) 0.8997(15) 0.039(9) Uani 0.50 1 d PU A 2
O8W O 1.256(2) 0.8666(15) 0.8609(13) 0.052(7) Uani 0.50 1 d PDU A 1
O8WA O 1.1974(19) 0.8847(14) 0.8480(11) 0.035(4) Uani 0.50 1 d PDU A 2
O9W O 1.0659(13) 0.9776(10) 0.9741(10) 0.081(5) Uani 1 1 d U A .
N1 N 0.6731(14) 0.9936(9) 0.5274(10) 0.055(7) Uani 1 1 d . . .
H1A H 0.6216 0.9957 0.5319 0.066 Uiso 1 1 calc R . .
H1B H 0.6935 0.9709 0.5024 0.066 Uiso 1 1 calc R . .
C1 C 0.7015(18) 0.9613(14) 0.5854(15) 0.077(11) Uani 1 1 d . . .
H1C H 0.6896 0.9203 0.5999 0.115 Uiso 1 1 calc R . .
H1D H 0.6774 0.9833 0.6135 0.115 Uiso 1 1 calc R . .
H1E H 0.7564 0.9588 0.5815 0.115 Uiso 1 1 calc R . .
C2 C 0.690(3) 1.059(2) 0.497(2) 0.153(19) Uani 1 1 d U . .
H2C H 0.6683 1.0764 0.4593 0.230 Uiso 1 1 calc R . .
H2D H 0.7449 1.0573 0.4902 0.230 Uiso 1 1 calc R . .
H2E H 0.6677 1.0839 0.5228 0.230 Uiso 1 1 calc R . .
Na1 Na 1.3380(19) 1.1318(15) 0.9144(14) 0.024(8) Uani 0.25 1 d PU . .
Na2 Na 0.802(2) 1.1146(16) 0.6087(16) 0.034(9) Uani 0.25 1 d PU . .
O10W O 0.619(3) 1.739(2) 0.711(2) 0.038(14) Uani 0.30 1 d PU . .
O11W O 0.830(3) 1.545(2) 0.860(2) 0.035(13) Uani 0.30 1 d PU . .
O12W O 0.562(4) 0.752(3) 0.820(3) 0.046(19) Uani 0.25 1 d PU . .
O13W O 0.8629(14) 0.6383(11) 0.1610(10) 0.028(6) Uani 0.60 1 d PU . .
O14W O 1.0181(19) 1.1908(15) 0.8379(14) 0.046(9) Uani 0.50 1 d PU . .
O15W O 1.504(3) 0.940(2) 0.729(2) 0.059(15) Uani 0.35 1 d PU . .
O16W O 0.871(3) 0.800(2) 0.620(2) 0.046(14) Uani 0.35 1 d PU . .
O17W O 1.467(2) 0.9015(18) 0.9804(18) 0.041(11) Uani 0.40 1 d PU . .
O18W O 0.925(3) 1.303(3) 1.049(3) 0.047(16) Uani 0.30 1 d PU . .
O19W O 1.145(3) 0.703(2) 0.921(2) 0.034(13) Uani 0.30 1 d PU . .
O20W O 0.686(4) 1.592(3) 0.581(3) 0.058(18) Uani 0.30 1 d PU . .
O22W O 1.040(3) 0.955(3) 0.519(3) 0.050(14) Uani 0.30 1 d PU . .
O23W O 0.557(3) 1.6707(18) 0.645(2) 0.060(14) Uani 0.40 1 d P . .
O24W O 1.449(3) 0.769(2) 0.947(2) 0.041(13) Uani 0.35 1 d PU . .
O25W O 1.391(2) 1.0785(19) 0.9121(17) 0.068(12) Uani 0.50 1 d PU . .

loop_
_atom_site_aniso_label
_atom_site_aniso_U_11
_atom_site_aniso_U_22
_atom_site_aniso_U_33
_atom_site_aniso_U_23
_atom_site_aniso_U_13
_atom_site_aniso_U_12
W1 0.0265(6) 0.0254(5) 0.0205(5) -0.0065(5) -0.0016(4) -0.0079(4)
W2 0.0204(5) 0.0196(5) 0.0178(5) -0.0029(4) -0.0033(4) -0.0052(4)
W3 0.0230(5) 0.0189(5) 0.0192(5) -0.0059(4) -0.0027(4) -0.0086(4)
W4 0.0274(6) 0.0159(5) 0.0220(5) -0.0039(4) -0.0049(4) -0.0017(4)
W5 0.0279(6) 0.0241(5) 0.0225(5) -0.0019(5) -0.0049(5) -0.0042(5)
W6 0.0229(6) 0.0223(5) 0.0289(6) -0.0066(5) -0.0035(5) -0.0013(4)
W7 0.0400(7) 0.0199(5) 0.0267(6) -0.0045(5) -0.0004(5) -0.0122(5)
W8 0.0291(6) 0.0297(6) 0.0305(6) -0.0074(5) 0.0059(5) -0.0103(5)
W9 0.0249(6) 0.0273(5) 0.0202(5) -0.0008(4) -0.0050(4) -0.0075(5)
W10 0.0273(6) 0.0241(5) 0.0251(6) -0.0081(5) -0.0026(5) -0.0062(5)
W11 0.0280(6) 0.0303(6) 0.0257(6) -0.0100(5) -0.0061(5) -0.0095(5)
W12 0.0448(7) 0.0197(5) 0.0229(6) -0.0065(5) -0.0048(5) -0.0047(5)
W13 0.0307(6) 0.0221(5) 0.0335(6) -0.0028(5) -0.0054(5) -0.0101(5)
W14 0.0293(6) 0.0304(6) 0.0279(6) -0.0034(5) -0.0085(5) -0.0021(5)
W15 0.0440(7) 0.0183(5) 0.0388(7) -0.0050(5) 0.0001(5) -0.0057(5)
W16 0.0423(7) 0.0354(6) 0.0313(6) -0.0170(5) 0.0000(5) -0.0214(5)
W17 0.0337(6) 0.0341(6) 0.0245(6) -0.0149(5) 0.0025(5) -0.0160(5)
W18 0.0284(6) 0.0311(6) 0.0200(5) -0.0043(5) -0.0006(5) -0.0090(5)
W19 0.0261(6) 0.0311(6) 0.0293(6) -0.0032(5) -0.0010(5) -0.0135(5)
W20 0.0293(6) 0.0302(6) 0.0278(6) -0.0111(5) -0.0062(5) -0.0091(5)
W21 0.0208(6) 0.0374(6) 0.0266(6) -0.0042(5) -0.0059(5) -0.0094(5)
W22 0.0226(6) 0.0314(6) 0.0304(6) -0.0083(5) -0.0001(5) -0.0035(5)
W23 0.0367(7) 0.0259(6) 0.0259(6) 0.0010(5) -0.0053(5) -0.0021(5)
W24 0.0588(8) 0.0188(5) 0.0174(5) -0.0063(4) -0.0023(5) -0.0112(5)
W25 0.0368(7) 0.0194(5) 0.0428(7) -0.0068(5) 0.0066(5) -0.0051(5)
W26 0.0501(7) 0.0223(5) 0.0363(6) -0.0134(5) 0.0028(6) -0.0159(5)
W27 0.0385(7) 0.0304(6) 0.0381(7) -0.0100(5) -0.0052(5) -0.0085(5)
W28 0.0296(6) 0.0320(6) 0.0318(6) -0.0118(5) 0.0026(5) -0.0057(5)
W29 0.0605(8) 0.0249(6) 0.0380(7) -0.0140(5) -0.0025(6) -0.0021(5)
W30 0.0254(6) 0.0222(5) 0.0293(6) -0.0046(5) 0.0003(5) -0.0089(4)
W31 0.0460(7) 0.0258(6) 0.0373(7) -0.0133(5) -0.0077(6) -0.0100(5)
W32 0.0307(6) 0.0333(6) 0.0333(6) 0.0099(5) -0.0108(5) -0.0130(5)
W33 0.0377(7) 0.0301(6) 0.0444(7) -0.0023(6) -0.0099(6) 0.0089(5)
W34 0.0392(7) 0.0346(6) 0.0325(6) -0.0123(5) 0.0051(5) -0.0227(5)
W35 0.0427(8) 0.0346(7) 0.0507(8) -0.0129(6) 0.0044(6) 0.0028(6)
W36 0.0519(8) 0.0193(6) 0.0487(8) -0.0084(5) -0.0026(6) 0.0044(5)
Ce1 0.0398(9) 0.0212(7) 0.0203(7) -0.0028(6) -0.0093(7) -0.0071(7)
Ce2 0.0282(8) 0.0287(8) 0.0310(8) -0.0082(7) -0.0040(7) -0.0063(7)
O1 0.026(9) 0.019(8) 0.026(9) -0.005(7) -0.007(7) -0.004(7)
O2 0.025(9) 0.014(8) 0.015(8) -0.009(7) 0.003(7) 0.003(7)
O3 0.033(10) 0.024(8) 0.027(8) -0.012(6) 0.008(7) -0.019(7)
O4 0.035(7) 0.010(6) 0.016(6) -0.009(5) -0.007(6) 0.006(6)
O5 0.022(6) 0.015(6) 0.019(6) -0.012(5) -0.003(5) -0.008(5)
O6 0.017(3) 0.017(3) 0.017(3) -0.0056(14) -0.0018(11) -0.0031(12)
O7 0.035(10) 0.022(8) 0.017(8) -0.012(7) 0.012(7) -0.016(7)
O8 0.015(9) 0.024(9) 0.034(9) -0.004(8) 0.002(7) -0.014(7)
O9 0.036(10) 0.013(8) 0.024(9) -0.012(7) 0.003(8) 0.001(7)
O10 0.017(7) 0.014(6) 0.016(6) -0.009(5) 0.000(5) 0.001(5)
O11 0.030(7) 0.016(6) 0.014(6) -0.005(5) 0.001(6) -0.005(6)
O12 0.026(7) 0.012(6) 0.027(7) -0.009(6) -0.004(6) -0.009(5)
O13 0.027(9) 0.011(8) 0.034(10) -0.006(7) 0.004(8) -0.001(7)
O14 0.017(9) 0.023(9) 0.030(9) 0.003(8) 0.002(7) 0.000(7)
O15 0.027(6) 0.012(6) 0.017(7) 0.000(5) 0.010(5) -0.003(6)
O16 0.024(9) 0.027(9) 0.025(9) 0.001(7) 0.003(7) -0.017(7)
O17 0.039(8) 0.021(7) 0.024(7) -0.011(6) 0.002(6) -0.014(6)
O18 0.034(10) 0.011(8) 0.018(8) -0.003(7) 0.007(7) -0.002(7)
O19 0.022(7) 0.020(6) 0.021(7) -0.012(6) -0.010(6) -0.003(5)
O20 0.047(11) 0.026(9) 0.025(9) -0.016(8) 0.011(8) -0.006(8)
O21 0.028(7) 0.011(6) 0.026(7) -0.007(6) 0.004(6) -0.009(6)
O22 0.019(9) 0.043(10) 0.044(10) -0.025(9) -0.003(8) -0.013(8)
O23 0.032(10) 0.021(8) 0.034(8) 0.004(6) -0.008(8) -0.009(7)
O24 0.020(7) 0.033(7) 0.029(7) -0.008(6) -0.015(6) 0.001(6)
O25 0.031(10) 0.022(8) 0.006(8) -0.001(7) -0.003(7) 0.005(7)
O26 0.031(10) 0.023(8) 0.015(8) -0.007(7) -0.010(7) 0.011(7)
O27 0.018(7) 0.023(7) 0.018(7) -0.006(6) 0.004(6) 0.003(6)
O28 0.034(7) 0.023(7) 0.019(7) -0.004(6) 0.004(6) -0.013(6)
O29 0.028(7) 0.027(7) 0.016(7) 0.003(6) 0.001(6) -0.013(6)
O30 0.031(7) 0.023(7) 0.028(7) -0.009(6) -0.015(6) -0.010(6)
O31 0.029(7) 0.016(6) 0.035(7) -0.007(6) 0.000(6) -0.014(6)
O32 0.043(8) 0.030(7) 0.028(7) -0.020(6) 0.001(6) -0.006(6)
O33 0.041(11) 0.027(9) 0.035(10) -0.021(8) -0.007(8) -0.016(8)
O34 0.013(9) 0.032(9) 0.035(10) -0.019(8) 0.001(7) -0.002(7)
O35 0.029(7) 0.019(7) 0.015(7) 0.001(6) -0.002(6) 0.001(6)
O36 0.045(8) 0.023(7) 0.038(8) -0.008(6) 0.015(7) -0.005(6)
O37 0.024(6) 0.021(6) 0.024(6) -0.012(5) 0.004(5) 0.000(5)
O38 0.030(10) 0.019(9) 0.037(10) -0.012(8) 0.008(8) 0.002(7)
O39 0.021(7) 0.039(7) 0.016(7) -0.009(6) -0.007(6) -0.006(6)
O40 0.036(10) 0.012(8) 0.025(9) -0.009(7) 0.008(8) 0.000(7)
O41 0.051(12) 0.019(9) 0.044(11) -0.022(8) 0.012(9) -0.010(8)
O42 0.031(7) 0.027(7) 0.019(7) 0.002(6) -0.001(6) -0.012(6)
O43 0.031(10) 0.043(11) 0.038(10) -0.016(9) -0.002(8) -0.009(8)
O44 0.028(7) 0.011(6) 0.030(7) -0.004(6) 0.009(6) -0.006(6)
O45 0.035(11) 0.025(9) 0.055(12) -0.013(9) 0.012(9) -0.001(8)
O46 0.023(7) 0.029(7) 0.023(7) -0.003(6) 0.012(6) -0.007(6)
O47 0.023(9) 0.020(8) 0.038(10) -0.013(8) -0.012(8) 0.006(7)
O48 0.050(9) 0.019(9) 0.041(10) -0.013(8) -0.017(7) 0.004(8)
O49 0.009(8) 0.042(10) 0.029(9) -0.018(8) 0.004(7) 0.001(7)
O50 0.046(8) 0.032(7) 0.036(7) -0.008(6) -0.007(6) -0.024(6)
O51 0.021(9) 0.035(9) 0.028(9) -0.010(8) -0.008(7) -0.007(8)
O52 0.037(10) 0.015(8) 0.026(9) -0.013(7) -0.011(8) 0.008(7)
O53 0.027(10) 0.038(7) 0.027(9) -0.008(8) -0.006(8) -0.012(7)
O54 0.024(10) 0.036(10) 0.044(11) -0.020(9) -0.002(8) -0.011(8)
O55 0.047(11) 0.007(8) 0.028(9) -0.001(7) -0.005(8) 0.002(7)
O56 0.026(9) 0.024(9) 0.022(9) -0.001(7) -0.009(7) -0.003(7)
O57 0.043(8) 0.015(7) 0.038(8) -0.005(6) -0.005(6) -0.006(6)
O58 0.030(7) 0.014(6) 0.038(7) -0.017(6) 0.001(6) -0.001(6)
O59 0.059(13) 0.009(8) 0.040(11) 0.001(8) -0.007(9) -0.008(8)
O60 0.036(9) 0.026(9) 0.031(10) -0.010(8) -0.022(8) 0.002(7)
O61 0.019(9) 0.034(9) 0.021(9) -0.004(8) 0.004(7) -0.009(7)
O62 0.036(8) 0.040(8) 0.030(7) -0.020(6) 0.004(6) 0.001(6)
O63 0.021(9) 0.030(9) 0.027(9) 0.002(8) -0.007(7) -0.010(7)
O64 0.030(10) 0.028(9) 0.026(9) -0.011(8) 0.004(8) -0.011(8)
O65 0.047(11) 0.028(9) 0.022(9) -0.001(8) -0.015(8) -0.007(8)
O66 0.053(12) 0.017(9) 0.023(9) -0.005(8) 0.010(8) 0.010(8)
O67 0.029(10) 0.015(8) 0.037(10) -0.003(7) -0.007(8) 0.005(7)
O68 0.036(8) 0.026(7) 0.027(7) -0.021(6) -0.006(6) -0.006(6)
O69 0.029(7) 0.030(7) 0.026(7) -0.017(6) 0.002(6) 0.003(6)
O70 0.042(11) 0.035(10) 0.028(10) -0.021(8) -0.008(8) 0.003(8)
O71 0.063(13) 0.025(7) 0.033(10) -0.002(8) -0.015(9) -0.028(7)
O72 0.040(11) 0.038(10) 0.037(8) -0.020(9) -0.002(8) -0.004(8)
O73 0.048(11) 0.031(9) 0.014(8) -0.005(8) -0.004(8) -0.008(8)
O74 0.034(8) 0.013(6) 0.030(7) 0.005(6) 0.001(6) 0.001(6)
O75 0.046(12) 0.043(11) 0.028(10) -0.015(9) 0.004(8) -0.021(9)
O76 0.021(10) 0.041(10) 0.025(9) 0.008(8) 0.003(7) 0.002(8)
O77 0.019(9) 0.037(9) 0.024(9) -0.005(8) -0.002(7) -0.019(8)
O78 0.019(9) 0.027(8) 0.035(9) -0.011(6) -0.009(8) 0.004(7)
O79 0.034(8) 0.032(7) 0.029(7) -0.018(6) -0.001(6) -0.011(6)
O80 0.027(7) 0.014(6) 0.028(7) 0.000(6) 0.002(6) -0.010(6)
O81 0.037(8) 0.034(7) 0.025(7) 0.002(6) -0.010(6) -0.012(6)
O82 0.042(11) 0.035(10) 0.048(12) -0.016(9) 0.000(9) -0.013(9)
O83 0.036(8) 0.039(7) 0.021(7) -0.020(6) 0.001(6) -0.013(6)
O84 0.033(10) 0.034(10) 0.046(11) -0.027(9) -0.001(9) -0.003(8)
O85 0.029(10) 0.037(10) 0.026(9) -0.006(8) -0.016(8) 0.003(8)
O86 0.036(11) 0.022(9) 0.049(11) -0.020(8) 0.010(9) -0.008(8)
O87 0.070(14) 0.021(9) 0.043(11) -0.010(9) 0.006(10) -0.005(9)
O88 0.064(14) 0.061(13) 0.058(13) -0.035(11) 0.014(11) -0.034(11)
O89 0.044(12) 0.054(12) 0.032(11) -0.003(9) -0.006(9) 0.005(9)
O90 0.040(8) 0.037(7) 0.035(8) -0.015(6) 0.000(6) -0.023(6)
O91 0.043(8) 0.033(7) 0.032(8) 0.003(6) -0.004(7) -0.015(7)
O92 0.030(10) 0.017(8) 0.040(10) -0.010(8) 0.001(8) 0.003(7)
O93 0.029(10) 0.031(9) 0.028(9) -0.013(8) -0.005(8) 0.005(8)
O94 0.058(12) 0.022(9) 0.030(10) -0.004(8) -0.021(9) -0.003(8)
O95 0.033(7) 0.026(7) 0.014(7) -0.003(6) -0.004(6) -0.004(6)
O96 0.045(11) 0.016(9) 0.056(12) -0.020(8) -0.004(9) 0.002(8)
O97 0.069(14) 0.042(11) 0.032(10) -0.010(9) -0.017(10) -0.029(10)
O98 0.050(8) 0.055(8) 0.034(8) -0.020(7) -0.010(7) -0.018(7)
O99 0.052(8) 0.032(7) 0.039(8) -0.022(6) -0.001(7) -0.010(6)
O100 0.058(14) 0.021(10) 0.064(14) 0.007(9) -0.001(11) 0.005(9)
O101 0.052(9) 0.022(7) 0.053(8) -0.021(7) 0.002(7) -0.004(6)
O102 0.072(14) 0.017(9) 0.039(11) -0.007(8) -0.014(10) -0.008(9)
O103 0.061(13) 0.035(10) 0.029(10) -0.001(9) -0.015(9) 0.010(9)
O104 0.045(12) 0.042(10) 0.028(10) -0.008(9) -0.007(9) -0.017(9)
O105 0.042(12) 0.027(10) 0.079(14) -0.019(10) -0.013(11) 0.002(9)
O106 0.063(14) 0.010(9) 0.067(13) -0.004(9) -0.016(11) -0.007(8)
O107 0.031(11) 0.030(10) 0.069(13) -0.028(10) 0.006(9) 0.007(8)
O108 0.052(13) 0.057(12) 0.036(11) -0.030(10) -0.005(9) 0.007(10)
O109 0.047(12) 0.034(10) 0.036(10) -0.020(9) -0.012(9) -0.001(8)
O110 0.025(10) 0.035(10) 0.043(11) 0.002(9) 0.002(8) -0.019(8)
O111 0.039(11) 0.031(10) 0.067(13) -0.003(9) -0.038(10) -0.003(8)
O112 0.061(14) 0.054(12) 0.043(12) -0.010(10) -0.014(10) -0.026(10)
O113 0.048(12) 0.036(10) 0.034(11) 0.002(9) -0.015(9) 0.002(9)
O114 0.038(11) 0.046(11) 0.041(11) -0.016(9) 0.006(9) -0.009(9)
O115 0.049(14) 0.057(13) 0.085(16) -0.031(12) 0.003(12) 0.001(11)
O116 0.054(13) 0.020(9) 0.061(13) -0.011(9) -0.005(10) -0.012(9)
O117 0.049(13) 0.052(12) 0.068(14) -0.006(11) -0.041(11) 0.018(10)
O118 0.055(13) 0.035(11) 0.056(13) 0.002(10) 0.003(10) 0.005(10)
O119 0.057(9) 0.029(7) 0.026(7) -0.005(6) -0.001(7) -0.004(7)
O120 0.047(14) 0.062(14) 0.104(18) 0.003(13) -0.023(13) -0.032(11)
O121 0.054(9) 0.027(7) 0.049(8) -0.003(6) 0.000(7) -0.011(7)
O122 0.12(2) 0.039(12) 0.052(13) -0.014(10) -0.016(13) -0.029(12)
O1W 0.069(10) 0.080(10) 0.058(8) -0.021(7) -0.019(7) -0.010(8)
O2W 0.046(9) 0.060(8) 0.071(9) -0.035(7) -0.010(7) -0.006(7)
O3W 0.043(8) 0.064(9) 0.054(9) -0.025(7) -0.006(7) -0.015(7)
O4W 0.039(8) 0.027(7) 0.043(8) -0.005(6) -0.002(6) -0.014(6)
O5W 0.065(9) 0.050(8) 0.040(6) -0.011(7) 0.001(7) -0.010(7)
O6W 0.051(9) 0.068(9) 0.065(9) 0.015(7) -0.030(7) -0.020(7)
O7W 0.017(11) 0.033(11) 0.035(11) 0.012(8) -0.014(8) -0.008(8)
O7WA 0.041(12) 0.030(11) 0.042(12) -0.010(9) 0.004(9) -0.007(9)
O8W 0.052(7) 0.052(7) 0.052(7) -0.016(2) -0.0051(12) -0.0091(16)
O8WA 0.035(5) 0.035(5) 0.034(4) -0.0111(18) -0.0038(11) -0.0062(13)
O9W 0.080(8) 0.070(8) 0.079(8) -0.018(7) 0.005(7) -0.002(6)
N1 0.058(17) 0.041(14) 0.045(15) 0.011(12) -0.006(13) -0.004(12)
C1 0.07(3) 0.09(3) 0.11(3) -0.07(2) -0.03(2) 0.01(2)
C2 0.16(2) 0.15(2) 0.16(2) -0.052(11) -0.010(10) -0.033(10)
Na1 0.022(11) 0.027(11) 0.018(11) -0.011(9) 0.002(8) 0.010(8)
Na2 0.045(13) 0.026(12) 0.036(12) -0.011(9) 0.000(9) -0.019(9)
O10W 0.042(17) 0.036(16) 0.043(17) -0.015(10) -0.003(10) -0.018(10)
O11W 0.037(16) 0.032(16) 0.042(16) -0.013(10) -0.010(10) -0.013(10)
O12W 0.05(2) 0.05(2) 0.05(2) -0.015(11) -0.011(10) -0.013(10)
O13W 0.032(9) 0.035(9) 0.019(8) 0.001(6) -0.017(6) -0.014(6)
O14W 0.041(12) 0.049(12) 0.035(12) 0.001(9) -0.006(9) -0.002(9)
O15W 0.060(18) 0.060(18) 0.055(18) -0.014(10) -0.015(10) -0.006(10)
O16W 0.046(16) 0.048(16) 0.046(16) -0.017(10) -0.007(10) -0.007(10)
O17W 0.036(14) 0.040(14) 0.048(14) -0.001(9) -0.018(9) -0.018(9)
O18W 0.045(18) 0.048(18) 0.042(18) -0.010(10) -0.005(10) -0.001(10)
O19W 0.035(16) 0.037(16) 0.036(16) -0.014(10) -0.012(10) -0.010(10)
O20W 0.05(2) 0.05(2) 0.06(2) -0.012(11) -0.001(10) -0.006(10)
O22W 0.050(14) 0.050(14) 0.050(14) -0.015(5) -0.0052(18) -0.009(3)
O23W 0.07(4) 0.02(3) 0.06(3) 0.00(2) 0.02(3) 0.01(2)
O24W 0.042(15) 0.049(15) 0.035(15) -0.016(10) -0.005(9) -0.011(10)
O25W 0.072(15) 0.078(15) 0.060(14) -0.017(10) -0.021(9) -0.022(10)

loop_
_atom_type_symbol
_atom_type_description
_atom_type_scat_dispersion_real
_atom_type_scat_dispersion_imag
_atom_type_scat_source
W W -0.8490 6.8722 'International Tables Vol C Tables 4.2.6.8 and 6.1.1.4'
Ce Ce -0.2486 2.6331 'International Tables Vol C Tables 4.2.6.8 and 6.1.1.4'
H H 0.0000 0.0000 'International Tables Vol C Tables 4.2.6.8 and 6.1.1.4'
O O 0.0106 0.0060 'International Tables Vol C Tables 4.2.6.8 and 6.1.1.4'
C C 0.0033 0.0016 'International Tables Vol C Tables 4.2.6.8 and 6.1.1.4'
N N 0.0061 0.0033 'International Tables Vol C Tables 4.2.6.8 and 6.1.1.4'
Na Na 0.0362 0.0249 'International Tables Vol C Tables 4.2.6.8 and 6.1.1.4'

loop_
_geom_angle_atom_site_label_1
_geom_angle_atom_site_label_2
_geom_angle_atom_site_label_3
_geom_angle
_geom_angle_site_symmetry_1
_geom_angle_site_symmetry_3
O75 W1 O53 101.4(7) . .
O75 W1 O27 101.5(7) . .
O53 W1 O27 156.5(6) . .
O75 W1 O61 95.1(7) . .
O53 W1 O61 89.4(6) . .
O27 W1 O61 83.4(6) . .
O75 W1 O39 98.0(6) . .
O53 W1 O39 94.2(6) . .
O27 W1 O39 87.8(6) . .
O61 W1 O39 165.4(5) . .
O75 W1 O2 175.2(6) . .
O53 W1 O2 82.8(5) . .
O27 W1 O2 74.5(5) . .
O61 W1 O2 87.1(5) . .
O39 W1 O2 79.4(5) . .
O4 W2 O2 103.5(6) . .
O4 W2 O8 100.6(6) . .
O2 W2 O8 94.7(6) . .
O4 W2 O3 97.1(6) . .
O2 W2 O3 88.7(6) . .
O8 W2 O3 160.7(6) . .
O4 W2 O10 95.5(6) . .
O2 W2 O10 159.3(5) . .
O8 W2 O10 89.7(6) . .
O3 W2 O10 80.8(5) . .
O4 W2 O19 167.7(6) . .
O2 W2 O19 85.8(5) . .
O8 W2 O19 86.6(5) . .
O3 W2 O19 74.8(5) . .
O10 W2 O19 74.3(5) . .
O77 W3 O6 101.4(6) . .
O77 W3 O7 102.0(6) . .
O6 W3 O7 95.2(6) . .
O77 W3 O12 97.4(6) . .
O6 W3 O12 89.0(5) . .
O7 W3 O12 158.9(6) . .
O77 W3 O5 97.5(6) . .
O6 W3 O5 159.4(5) . .
O7 W3 O5 88.5(6) . .
O12 W3 O5 80.7(5) . .
O77 W3 O1 168.4(6) . .
O6 W3 O1 87.1(5) . .
O7 W3 O1 84.8(5) . .
O12 W3 O1 74.7(5) . .
O5 W3 O1 73.0(5) . .
O44 W4 O47 100.1(7) . .
O44 W4 O25 103.6(6) . .
O47 W4 O25 95.1(6) . .
O44 W4 O85 97.7(6) . .
O47 W4 O85 160.1(6) . .
O25 W4 O85 89.3(6) . .
O44 W4 O64 95.1(6) . .
O47 W4 O64 88.5(6) . .
O25 W4 O64 160.1(6) . .
O85 W4 O64 81.1(6) . .
O44 W4 O55 167.1(6) . .
O47 W4 O55 87.2(6) . .
O25 W4 O55 86.3(6) . .
O85 W4 O55 73.7(6) . .
O64 W4 O55 74.3(6) . .
O76 W5 O69 99.8(7) . .
O76 W5 O35 99.8(7) . .
O69 W5 O35 97.1(6) . .
O76 W5 O53 101.9(7) . .
O69 W5 O53 93.3(7) . .
O35 W5 O53 154.0(6) . .
O76 W5 O21 92.7(6) . .
O69 W5 O21 167.3(6) . .
O35 W5 O21 83.4(6) . .
O53 W5 O21 81.4(6) . .
O76 W5 O8 170.9(6) . .
O69 W5 O8 86.5(6) . .
O35 W5 O8 72.7(5) . .
O53 W5 O8 84.2(5) . .
O21 W5 O8 81.5(5) . .
O84 W6 O9 101.4(6) . .
O84 W6 O28 96.5(7) . .
O9 W6 O28 94.0(6) . .
O84 W6 O27 101.0(6) . .
O9 W6 O27 157.4(6) . .
O28 W6 O27 86.5(6) . .
O84 W6 O13 96.3(7) . .
O9 W6 O13 92.2(6) . .
O28 W6 O13 164.4(6) . .
O27 W6 O13 82.4(6) . .
O84 W6 O2 173.9(6) . .
O9 W6 O2 83.6(5) . .
O28 W6 O2 86.7(5) . .
O27 W6 O2 73.9(5) . .
O13 W6 O2 79.8(5) . .
O82 W7 O83 100.9(7) . .
O82 W7 O99 101.1(7) . .
O83 W7 O99 89.5(7) . .
O82 W7 O37 96.4(7) . .
O83 W7 O37 89.1(6) . .
O99 W7 O37 162.3(6) . .
O82 W7 O40 96.1(7) . .
O83 W7 O40 162.9(6) . .
O99 W7 O40 86.4(6) . .
O37 W7 O40 89.8(6) . .
O82 W7 O1 165.2(6) . .
O83 W7 O1 89.5(6) . .
O99 W7 O1 89.2(6) . .
O37 W7 O1 73.1(6) . .
O40 W7 O1 73.9(5) . .
O114 W8 O15 100.8(7) . .
O114 W8 O18 97.3(7) . .
O15 W8 O18 89.3(6) . .
O114 W8 O51 98.5(7) . .
O15 W8 O51 160.6(6) . .
O18 W8 O51 88.0(6) . .
O114 W8 O46 96.0(7) . .
O15 W8 O46 90.2(6) . .
O18 W8 O46 166.6(6) . .
O51 W8 O46 88.0(6) . .
O114 W8 O7 173.7(6) . .
O15 W8 O7 85.2(6) . .
O18 W8 O7 80.7(5) . .
O51 W8 O7 75.4(6) . .
O46 W8 O7 86.0(6) . .
O78 W9 O3 103.4(6) . .
O78 W9 O52 103.0(6) . .
O3 W9 O52 152.9(6) . .
O78 W9 O24 99.5(6) . .
O3 W9 O24 91.6(6) . .
O52 W9 O24 90.2(6) . .
O78 W9 O9 98.1(6) . .
O3 W9 O9 85.1(6) . .
O52 W9 O9 85.1(6) . .
O24 W9 O9 162.3(6) . .
O78 W9 O19 176.8(6) . .
O3 W9 O19 78.2(5) . .
O52 W9 O19 75.8(5) . .
O24 W9 O19 77.5(5) . .
O9 W9 O19 84.8(5) . .
O11 W10 O14 100.3(6) . .
O11 W10 O18 99.8(6) . .
O14 W10 O18 92.6(6) . .
O11 W10 O30 100.1(6) . .
O14 W10 O30 88.9(6) . .
O18 W10 O30 159.5(6) . .
O11 W10 O33 96.9(6) . .
O14 W10 O33 162.7(6) . .
O18 W10 O33 86.6(6) . .
O30 W10 O33 86.0(6) . .
O11 W10 O34 178.9(6) . .
O14 W10 O34 80.8(6) . .
O18 W10 O34 80.5(6) . .
O30 W10 O34 79.5(5) . .
O33 W10 O34 82.0(6) . .
O111 W11 O33 98.6(7) . .
O111 W11 O68 101.0(8) . .
O33 W11 O68 97.9(6) . .
O111 W11 O51 102.0(8) . .
O33 W11 O51 88.1(7) . .
O68 W11 O51 155.0(6) . .
O111 W11 O70 94.5(6) . .
O33 W11 O70 165.4(6) . .
O68 W11 O70 85.7(6) . .
O51 W11 O70 83.0(6) . .
O111 W11 O7 175.0(7) . .
O33 W11 O7 83.3(5) . .
O68 W11 O7 83.2(5) . .
O51 W11 O7 73.4(5) . .
O70 W11 O7 83.1(5) . .
O67 W12 O85 102.6(7) . .
O67 W12 O60 99.4(6) . .
O85 W12 O60 91.0(7) . .
O67 W12 O109 104.5(7) . .
O85 W12 O109 152.4(6) . .
O60 W12 O109 89.7(7) . .
O67 W12 O95 97.7(6) . .
O85 W12 O95 86.2(6) . .
O60 W12 O95 162.8(6) . .
O109 W12 O95 85.0(6) . .
O67 W12 O55 177.4(6) . .
O85 W12 O55 77.3(6) . .
O60 W12 O55 78.0(6) . .
O109 W12 O55 75.8(6) . .
O95 W12 O55 84.9(5) . .
O67 W12 W31 134.5(5) . .
O85 W12 W31 81.8(5) . .
O60 W12 W31 35.1(4) . .
O109 W12 W31 83.1(5) . .
O95 W12 W31 127.8(4) . .
O55 W12 W31 42.9(4) . .
O106 W13 O22 97.5(8) . .
O106 W13 O49 102.8(7) . .
O22 W13 O49 90.2(6) . .
O106 W13 O35 98.7(7) . .
O22 W13 O35 89.7(6) . .
O49 W13 O35 158.3(6) . .
O106 W13 O29 92.8(8) . .
O22 W13 O29 169.6(6) . .
O49 W13 O29 86.3(6) . .
O35 W13 O29 90.0(6) . .
O106 W13 O8 172.3(7) . .
O22 W13 O8 85.6(6) . .
O49 W13 O8 84.2(6) . .
O35 W13 O8 74.2(5) . .
O29 W13 O8 84.3(5) . .
O108 W14 O26 101.1(7) . .
O108 W14 O113 97.6(7) . .
O26 W14 O113 87.0(7) . .
O108 W14 O93 102.2(7) . .
O26 W14 O93 156.5(6) . .
O113 W14 O93 86.9(7) . .
O108 W14 O30 95.6(7) . .
O26 W14 O30 94.2(6) . .
O113 W14 O30 166.3(6) . .
O93 W14 O30 86.7(6) . .
O108 W14 O25 173.5(7) . .
O26 W14 O25 83.6(5) . .
O113 W14 O25 87.1(6) . .
O93 W14 O25 73.5(6) . .
O30 W14 O25 79.5(5) . .
O121 W15 O20 98.9(8) . .
O121 W15 O59 101.1(7) . .
O20 W15 O59 87.4(7) . .
O121 W15 O74 99.9(7) . .
O20 W15 O74 90.0(6) . .
O59 W15 O74 159.0(6) . .
O121 W15 O87 91.2(8) . .
O20 W15 O87 169.6(6) . .
O59 W15 O87 88.4(7) . .
O74 W15 O87 90.5(7) . .
O121 W15 O47 173.9(6) . .
O20 W15 O47 84.5(6) . .
O59 W15 O47 84.1(6) . .
O74 W15 O47 74.9(5) . .
O87 W15 O47 85.6(6) . .
O97 W16 O70 103.7(7) . .
O97 W16 O79 103.2(7) . .
O70 W16 O79 87.1(7) . .
O97 W16 O90 96.4(7) . .
O70 W16 O90 89.7(7) . .
O79 W16 O90 160.3(6) . .
O97 W16 O17 96.3(7) . .
O70 W16 O17 160.0(6) . .
O79 W16 O17 88.4(6) . .
O90 W16 O17 88.0(6) . .
O97 W16 O16 165.5(6) . .
O70 W16 O16 86.7(6) . .
O79 W16 O16 87.1(5) . .
O90 W16 O16 73.3(5) . .
O17 W16 O16 73.6(5) . .
O98 W17 O80 98.8(7) . .
O98 W17 O68 101.9(7) . .
O80 W17 O68 96.0(6) . .
O98 W17 O41 100.8(8) . .
O80 W17 O41 88.7(6) . .
O68 W17 O41 155.7(6) . .
O98 W17 O79 95.1(7) . .
O80 W17 O79 165.1(6) . .
O68 W17 O79 86.0(6) . .
O41 W17 O79 83.7(6) . .
O98 W17 O6 174.7(7) . .
O80 W17 O6 81.8(5) . .
O68 W17 O6 83.2(5) . .
O41 W17 O6 73.9(6) . .
O79 W17 O6 83.8(5) . .
O72 W18 O21 104.5(7) . .
O72 W18 O61 100.8(7) . .
O21 W18 O61 90.3(6) . .
O72 W18 O81 98.8(7) . .
O21 W18 O81 92.0(6) . .
O61 W18 O81 159.0(6) . .
O72 W18 O38 96.0(7) . .
O21 W18 O38 159.4(6) . .
O61 W18 O38 83.5(6) . .
O81 W18 O38 87.1(6) . .
O72 W18 O65 165.3(7) . .
O21 W18 O65 87.7(6) . .
O61 W18 O65 87.0(6) . .
O81 W18 O65 72.2(6) . .
O38 W18 O65 72.4(6) . .
O110 W19 O29 102.5(7) . .
O110 W19 O81 99.9(7) . .
O29 W19 O81 91.8(7) . .
O110 W19 O42 98.3(7) . .
O29 W19 O42 159.2(6) . .
O81 W19 O42 85.6(6) . .
O110 W19 O63 102.8(6) . .
O29 W19 O63 88.8(6) . .
O81 W19 O63 156.6(6) . .
O42 W19 O63 85.5(6) . .
O110 W19 O65 170.8(7) . .
O29 W19 O65 85.0(6) . .
O81 W19 O65 74.3(6) . .
O42 W19 O65 74.3(6) . .
O63 W19 O65 82.4(5) . .
O104 W20 O10 104.8(7) . .
O104 W20 O56 101.0(7) . .
O10 W20 O56 153.6(6) . .
O104 W20 O49 101.1(7) . .
O10 W20 O49 91.1(6) . .
O56 W20 O49 89.6(6) . .
O104 W20 O24 95.8(7) . .
O10 W20 O24 86.3(5) . .
O56 W20 O24 85.4(6) . .
O49 W20 O24 163.0(6) . .
O104 W20 O19 170.9(6) . .
O10 W20 O19 78.1(5) . .
O56 W20 O19 75.5(5) . .
O49 W20 O19 87.4(6) . .
O24 W20 O19 75.7(5) . .
O54 W21 O63 102.0(7) . .
O54 W21 O94 100.6(7) . .
O63 W21 O94 89.3(6) . .
O54 W21 O56 95.8(7) . .
O63 W21 O56 87.1(6) . .
O94 W21 O56 163.6(6) . .
O54 W21 O52 96.2(6) . .
O63 W21 O52 161.7(6) . .
O94 W21 O52 89.1(6) . .
O56 W21 O52 89.3(6) . .
O54 W21 O19 165.5(6) . .
O63 W21 O19 88.1(5) . .
O94 W21 O19 89.9(6) . .
O56 W21 O19 74.0(5) . .
O52 W21 O19 73.7(5) . .
O62 W22 O38 99.7(7) . .
O62 W22 O28 99.7(7) . .
O38 W22 O28 91.7(6) . .
O62 W22 O94 103.2(7) . .
O38 W22 O94 157.1(6) . .
O28 W22 O94 86.0(6) . .
O62 W22 O42 102.4(7) . .
O38 W22 O42 89.1(6) . .
O28 W22 O42 157.4(6) . .
O94 W22 O42 84.6(6) . .
O62 W22 O65 174.0(6) . .
O38 W22 O65 75.5(6) . .
O28 W22 O65 84.1(6) . .
O94 W22 O65 81.6(6) . .
O42 W22 O65 74.2(6) . .
O89 W23 O73 99.5(7) . .
O89 W23 O74 98.9(7) . .
O73 W23 O74 96.4(6) . .
O89 W23 O26 102.6(7) . .
O73 W23 O26 94.5(6) . .
O74 W23 O26 153.9(6) . .
O89 W23 O48 90.7(7) . .
O73 W23 O48 169.5(6) . .
O74 W23 O48 84.4(6) . .
O26 W23 O48 80.8(6) . .
O89 W23 O47 170.5(7) . .
O73 W23 O47 87.3(6) . .
O74 W23 O47 73.5(5) . .
O26 W23 O47 83.4(5) . .
O48 W23 O47 82.9(5) . .
O119 W24 O5 101.1(6) . .
O119 W24 O37 104.6(6) . .
O5 W24 O37 154.3(6) . .
O119 W24 O50 94.9(7) . .
O5 W24 O50 89.1(6) . .
O37 W24 O50 87.8(6) . .
O119 W24 O15 99.4(7) . .
O5 W24 O15 88.1(5) . .
O37 W24 O15 88.6(6) . .
O50 W24 O15 165.7(6) . .
O119 W24 O1 173.0(7) . .
O5 W24 O1 78.8(5) . .
O37 W24 O1 75.6(6) . .
O50 W24 O1 78.1(6) . .
O15 W24 O1 87.5(5) . .
O119 W24 W32 129.9(6) . .
O5 W24 W32 80.5(4) . .
O37 W24 W32 82.4(4) . .
O50 W24 W32 35.1(5) . .
O15 W24 W32 130.6(4) . .
O1 W24 W32 43.1(4) . .
O36 W25 O23 101.1(7) . .
O36 W25 O86 95.7(7) . .
O23 W25 O86 91.1(6) . .
O36 W25 O57 97.1(7) . .
O23 W25 O57 89.8(6) . .
O86 W25 O57 166.8(6) . .
O36 W25 O41 99.0(7) . .
O23 W25 O41 159.9(7) . .
O86 W25 O41 88.0(6) . .
O57 W25 O41 86.6(6) . .
O36 W25 O6 174.0(6) . .
O23 W25 O6 84.7(6) . .
O86 W25 O6 85.6(6) . .
O57 W25 O6 81.3(6) . .
O41 W25 O6 75.2(6) . .
O71 W26 O86 100.9(7) . .
O71 W26 O17 100.7(6) . .
O86 W26 O17 91.6(6) . .
O71 W26 O99 101.4(7) . .
O86 W26 O99 88.3(7) . .
O17 W26 O99 157.5(6) . .
O71 W26 O32 101.2(7) . .
O86 W26 O32 157.7(6) . .
O17 W26 O32 86.5(6) . .
O99 W26 O32 85.1(7) . .
O71 W26 O16 172.3(6) . .
O86 W26 O16 85.2(6) . .
O17 W26 O16 74.3(5) . .
O99 W26 O16 83.3(6) . .
O32 W26 O16 73.0(6) . .
O58 W27 O112 103.6(7) . .
O58 W27 O22 97.6(7) . .
O112 W27 O22 99.4(8) . .
O58 W27 O20 96.3(7) . .
O112 W27 O20 98.8(8) . .
O22 W27 O20 153.8(6) . .
O58 W27 O120 170.0(7) . .
O112 W27 O120 86.4(7) . .
O22 W27 O120 80.4(7) . .
O20 W27 O120 82.1(7) . .
O58 W27 O102 93.3(6) . .
O112 W27 O102 163.1(6) . .
O22 W27 O102 78.2(6) . .
O20 W27 O102 78.8(6) . .
O120 W27 O102 76.7(6) . .
O116 W28 O95 101.2(7) . .
O116 W28 O43 95.2(7) . .
O95 W28 O43 94.4(6) . .
O116 W28 O93 100.4(7) . .
O95 W28 O93 158.0(7) . .
O43 W28 O93 87.8(6) . .
O116 W28 O14 97.0(7) . .
O95 W28 O14 90.0(6) . .
O43 W28 O14 165.9(7) . .
O93 W28 O14 83.2(6) . .
O116 W28 O25 171.9(6) . .
O95 W28 O25 86.0(6) . .
O43 W28 O25 87.8(6) . .
O93 W28 O25 72.2(6) . .
O14 W28 O25 79.2(5) . .
O122 W29 O66 100.3(9) . .
O122 W29 O109 97.5(7) . .
O66 W29 O109 91.5(6) . .
O122 W29 O96 100.8(7) . .
O66 W29 O96 88.8(6) . .
O109 W29 O96 161.3(7) . .
O122 W29 O101 95.0(9) . .
O66 W29 O101 164.4(7) . .
O109 W29 O101 89.4(7) . .
O96 W29 O101 85.3(7) . .
O122 W29 O55 165.2(8) . .
O66 W29 O55 91.9(6) . .
O109 W29 O55 73.6(6) . .
O96 W29 O55 87.7(6) . .
O101 W29 O55 73.5(6) . .
O31 W30 O13 100.1(6) . .
O31 W30 O39 97.3(6) . .
O13 W30 O39 88.9(6) . .
O31 W30 O57 100.2(7) . .
O13 W30 O57 91.3(6) . .
O39 W30 O57 162.2(6) . .
O31 W30 O80 95.1(6) . .
O13 W30 O80 164.7(6) . .
O39 W30 O80 88.1(5) . .
O57 W30 O80 87.0(6) . .
O31 W30 O45 176.5(6) . .
O13 W30 O45 83.0(6) . .
O39 W30 O45 81.3(6) . .
O57 W30 O45 81.1(6) . .
O80 W30 O45 81.7(6) . .
O105 W31 O64 104.2(7) . .
O105 W31 O101 102.1(8) . .
O64 W31 O101 153.4(7) . .
O105 W31 O59 100.2(8) . .
O64 W31 O59 88.6(6) . .
O101 W31 O59 90.7(7) . .
O105 W31 O60 95.7(7) . .
O64 W31 O60 86.3(6) . .
O101 W31 O60 87.2(7) . .
O59 W31 O60 164.0(6) . .
O105 W31 O55 170.5(7) . .
O64 W31 O55 77.5(6) . .
O101 W31 O55 75.9(6) . .
O59 W31 O55 89.1(6) . .
O60 W31 O55 74.9(5) . .
O105 W31 W12 128.2(6) . .
O64 W31 W12 79.0(4) . .
O101 W31 W12 81.6(5) . .
O59 W31 W12 131.6(5) . .
O60 W31 W12 32.4(4) . .
O55 W31 W12 42.6(3) . .
O91 W32 O40 103.8(6) . .
O91 W32 O12 101.7(6) . .
O40 W32 O12 154.5(6) . .
O91 W32 O23 98.9(7) . .
O40 W32 O23 88.7(6) . .
O12 W32 O23 86.3(6) . .
O91 W32 O50 96.5(7) . .
O40 W32 O50 89.5(6) . .
O12 W32 O50 88.7(6) . .
O23 W32 O50 164.5(6) . .
O91 W32 O1 172.6(7) . .
O40 W32 O1 76.2(6) . .
O12 W32 O1 78.7(5) . .
O23 W32 O1 88.5(6) . .
O50 W32 O1 76.1(6) . .
O91 W32 W24 130.6(6) . .
O40 W32 W24 83.9(5) . .
O12 W32 W24 80.3(5) . .
O23 W32 W24 130.3(4) . .
O50 W32 W24 34.2(4) . .
O1 W32 W24 42.0(4) . .
O117 W33 O48 103.8(8) . .
O117 W33 O113 102.4(8) . .
O48 W33 O113 87.9(7) . .
O117 W33 O103 97.6(7) . .
O48 W33 O103 92.0(7) . .
O113 W33 O103 159.4(6) . .
O117 W33 O118 95.6(9) . .
O48 W33 O118 160.4(7) . .
O113 W33 O118 85.3(7) . .
O103 W33 O118 88.0(8) . .
O117 W33 O92 165.4(8) . .
O48 W33 O92 88.7(6) . .
O113 W33 O92 85.4(6) . .
O103 W33 O92 74.0(5) . .
O118 W33 O92 72.5(6) . .
O88 W34 O46 101.8(8) . .
O88 W34 O32 99.6(8) . .
O46 W34 O32 158.4(6) . .
O88 W34 O90 101.1(7) . .
O46 W34 O90 92.5(6) . .
O32 W34 O90 86.9(6) . .
O88 W34 O83 101.2(8) . .
O46 W34 O83 87.9(6) . .
O32 W34 O83 84.5(6) . .
O90 W34 O83 157.2(7) . .
O88 W34 O16 172.4(7) . .
O46 W34 O16 84.5(6) . .
O32 W34 O16 74.5(6) . .
O90 W34 O16 74.2(6) . .
O83 W34 O16 83.1(6) . .
O115 W35 O107 99.9(8) . .
O115 W35 O118 103.2(9) . .
O107 W35 O118 91.1(7) . .
O115 W35 O43 101.2(8) . .
O107 W35 O43 157.4(7) . .
O118 W35 O43 91.9(7) . .
O115 W35 O66 97.7(8) . .
O107 W35 O66 84.1(7) . .
O118 W35 O66 159.1(7) . .
O43 W35 O66 85.2(6) . .
O115 W35 O92 175.0(7) . .
O107 W35 O92 75.2(6) . .
O118 W35 O92 76.1(7) . .
O43 W35 O92 83.7(6) . .
O66 W35 O92 83.0(6) . .
O100 W36 O87 101.1(8) . .
O100 W36 O96 100.3(7) . .
O87 W36 O96 90.8(7) . .
O100 W36 O103 101.5(8) . .
O87 W36 O103 91.9(8) . .
O96 W36 O103 157.1(6) . .
O100 W36 O107 99.1(8) . .
O87 W36 O107 159.8(6) . .
O96 W36 O107 84.5(7) . .
O103 W36 O107 85.1(7) . .
O100 W36 O92 171.5(7) . .
O87 W36 O92 86.7(6) . .
O96 W36 O92 83.0(6) . .
O103 W36 O92 74.4(6) . .
O107 W36 O92 73.3(6) . .
O8W Ce1 O7W 99.3(12) . .
O8W Ce1 O78 77.4(9) . .
O7W Ce1 O78 81.2(7) . .
O8W Ce1 O8WA 25.0(9) . .
O7W Ce1 O8WA 124.2(11) . .
O78 Ce1 O8WA 80.9(8) . .
O8W Ce1 O119 146.4(9) . 2_777
O7W Ce1 O119 73.3(8) . 2_777
O78 Ce1 O119 69.1(5) . 2_777
O8WA Ce1 O119 142.9(8) . 2_777
O8W Ce1 O6W 86.3(10) . .
O7W Ce1 O6W 147.5(8) . .
O78 Ce1 O6W 68.8(5) . .
O8WA Ce1 O6W 64.1(9) . .
O119 Ce1 O6W 84.4(6) 2_777 .
O8W Ce1 O91 84.3(9) . .
O7W Ce1 O91 142.1(7) . .
O78 Ce1 O91 135.7(4) . .
O8WA Ce1 O91 66.8(8) . .
O119 Ce1 O91 122.0(6) 2_777 .
O6W Ce1 O91 70.0(5) . .
O8W Ce1 O67 70.8(9) . 2_777
O7W Ce1 O67 77.5(7) . 2_777
O78 Ce1 O67 137.8(5) . 2_777
O8WA Ce1 O67 81.7(8) . 2_777
O119 Ce1 O67 135.4(5) 2_777 2_777
O6W Ce1 O67 133.7(5) . 2_777
O91 Ce1 O67 68.2(5) . 2_777
O8W Ce1 O5W 139.3(9) . .
O7W Ce1 O5W 70.7(8) . .
O78 Ce1 O5W 135.7(5) . .
O8WA Ce1 O5W 143.3(8) . .
O119 Ce1 O5W 70.4(5) 2_777 .
O6W Ce1 O5W 123.7(7) . .
O91 Ce1 O5W 82.0(5) . .
O67 Ce1 O5W 68.6(5) 2_777 .
O8W Ce1 O7WA 41.9(11) . .
O7W Ce1 O7WA 57.5(10) . .
O78 Ce1 O7WA 71.3(7) . .
O8WA Ce1 O7WA 66.7(10) . .
O119 Ce1 O7WA 120.0(8) 2_777 .
O6W Ce1 O7WA 119.8(9) . .
O91 Ce1 O7WA 117.9(8) . .
O67 Ce1 O7WA 66.5(7) 2_777 .
O5W Ce1 O7WA 116.4(8) . .
O8W Ce1 O9W 138.0(10) . .
O7W Ce1 O9W 122.6(9) . .
O78 Ce1 O9W 108.9(6) . .
O8WA Ce1 O9W 113.2(9) . .
O119 Ce1 O9W 60.3(6) 2_777 .
O6W Ce1 O9W 60.2(7) . .
O91 Ce1 O9W 61.8(6) . .
O67 Ce1 O9W 113.3(6) 2_777 .
O5W Ce1 O9W 63.6(6) . .
O7WA Ce1 O9W 179.7(8) . .
O73 Ce2 O58 76.3(5) . .
O73 Ce2 O69 92.5(5) . .
O58 Ce2 O69 76.5(5) . .
O73 Ce2 O2W 137.4(5) . .
O58 Ce2 O2W 143.1(5) . .
O69 Ce2 O2W 85.7(6) . .
O73 Ce2 O3W 86.1(5) . .
O58 Ce2 O3W 140.9(6) . .
O69 Ce2 O3W 139.8(5) . .
O2W Ce2 O3W 69.3(6) . .
O73 Ce2 O4W 130.2(5) . .
O58 Ce2 O4W 85.9(5) . .
O69 Ce2 O4W 128.1(5) . .
O2W Ce2 O4W 80.0(6) . .
O3W Ce2 O4W 79.2(5) . .
O73 Ce2 O1W 69.5(6) . .
O58 Ce2 O1W 131.4(6) . .
O69 Ce2 O1W 71.8(6) . .
O2W Ce2 O1W 69.6(6) . .
O3W Ce2 O1W 70.2(6) . .
O4W Ce2 O1W 142.7(6) . .
O73 Ce2 O44 67.2(4) . .
O58 Ce2 O44 72.3(5) . .
O69 Ce2 O44 146.0(4) . .
O2W Ce2 O44 127.8(5) . .
O3W Ce2 O44 68.6(5) . .
O4W Ce2 O44 63.1(5) . .
O1W Ce2 O44 120.9(6) . .
O73 Ce2 O4 147.3(5) . .
O58 Ce2 O4 74.9(4) . .
O69 Ce2 O4 66.0(4) . .
O2W Ce2 O4 68.4(5) . .
O3W Ce2 O4 126.3(5) . .
O4W Ce2 O4 62.3(5) . .
O1W Ce2 O4 121.3(6) . .
O44 Ce2 O4 117.0(4) . .
W24 O1 W32 94.8(5) . .
W24 O1 W7 95.7(6) . .
W32 O1 W7 94.5(5) . .
W24 O1 W3 93.7(5) . .
W32 O1 W3 92.5(5) . .
W7 O1 W3 167.8(7) . .
W2 O2 W1 126.4(6) . .
W2 O2 W6 136.9(7) . .
W1 O2 W6 91.6(5) . .
W9 O3 W2 113.7(7) . .
W2 O4 Ce2 149.3(7) . .
W24 O5 W3 114.0(6) . .
W3 O6 W25 137.3(6) . .
W3 O6 W17 122.8(6) . .
W25 O6 W17 93.4(5) . .
W3 O7 W8 137.9(7) . .
W3 O7 W11 121.9(7) . .
W8 O7 W11 92.7(5) . .
W2 O8 W13 137.5(8) . .
W2 O8 W5 122.2(6) . .
W13 O8 W5 92.9(5) . .
W6 O9 W9 148.7(8) . .
W20 O10 W2 113.1(7) . .
W32 O12 W3 113.3(6) . .
W30 O13 W6 148.5(8) . .
W10 O14 W28 146.0(8) . .
W8 O15 W24 144.3(7) . .
W34 O16 W16 95.6(5) . .
W34 O16 W26 94.6(5) . .
W16 O16 W26 95.5(6) . .
W26 O17 W16 116.6(7) . .
W10 O18 W8 146.2(8) . .
W9 O19 W20 94.1(5) . .
W9 O19 W21 94.4(5) . .
W20 O19 W21 94.4(4) . .
W9 O19 W2 93.2(5) . .
W20 O19 W2 93.3(5) . .
W21 O19 W2 168.8(7) . .
W15 O20 W27 174.9(9) . .
W18 O21 W5 154.2(7) . .
W13 O22 W27 174.9(8) . .
W25 O23 W32 146.9(8) . .
W9 O24 W20 112.4(7) . .
W9 O24 Na1 123.5(9) . .
W20 O24 Na1 106.5(9) . .
W4 O25 W14 126.2(7) . .
W4 O25 W28 135.5(6) . .
W14 O25 W28 93.8(5) . .
W14 O26 W23 155.7(8) . .
W1 O27 W6 119.9(7) . .
W22 O28 W6 158.2(8) . .
W19 O29 W13 159.7(8) . .
W14 O30 W10 141.9(9) . .
W34 O32 W26 117.6(7) . .
W11 O33 W10 144.8(9) . .
W13 O35 W5 119.7(7) . .
W24 O37 W7 115.6(7) . .
W24 O37 Na1 101.6(8) . 2_777
W7 O37 Na1 114.6(9) . 2_777
W22 O38 W18 116.4(8) . .
W30 O39 W1 141.3(8) . .
W32 O40 W7 115.5(7) . .
W17 O41 W25 117.0(8) . .
W19 O42 W22 116.2(7) . .
W28 O43 W35 158.3(9) . .
W4 O44 Ce2 150.8(7) . .
W34 O46 W8 159.1(8) . .
W4 O47 W15 138.4(7) . .
W4 O47 W23 122.4(7) . .
W15 O47 W23 92.2(5) . .
W33 O48 W23 152.5(8) . .
W13 O49 W20 143.1(8) . .
W24 O50 W32 110.7(7) . .
W8 O51 W11 117.7(7) . .
W9 O52 W21 115.9(7) . .
W1 O53 W5 154.6(8) . .
W12 O55 W31 94.6(5) . .
W12 O55 W4 94.3(5) . .
W31 O55 W4 94.1(6) . .
W12 O55 W29 93.7(6) . .
W31 O55 W29 94.2(5) . .
W4 O55 W29 168.0(7) . .
W20 O56 W21 116.0(7) . .
W30 O57 W25 145.4(8) . .
W27 O58 Ce2 141.6(8) . .
W15 O59 W31 145.0(8) . .
W12 O60 W31 112.4(6) . .
W18 O61 W1 145.0(9) . .
W21 O63 W19 143.6(8) . .
W31 O64 W4 113.0(8) . .
W22 O65 W19 95.1(6) . .
W22 O65 W18 95.7(6) . .
W19 O65 W18 94.8(5) . .
W29 O66 W35 143.0(8) . .
W12 O67 Ce1 157.0(8) . 2_777
W11 O68 W17 152.9(8) . .
W11 O68 Na2 99.4(9) . .
W17 O68 Na2 104.9(10) . .
W5 O69 Ce2 154.0(8) . .
W16 O70 W11 152.7(9) . .
W23 O73 Ce2 151.9(8) . .
W23 O74 W15 119.1(7) . .
W9 O78 Ce1 156.2(7) . .
W16 O79 W17 151.6(9) . .
W17 O80 W30 144.1(7) . .
W19 O81 W18 118.3(7) . .
W7 O83 W34 144.1(9) . .
W12 O85 W4 114.5(7) . .
W26 O86 W25 158.6(9) . .
W36 O87 W15 157.1(9) . .
W34 O90 W16 117.0(7) . .
W32 O91 Ce1 151.9(8) . .
W35 O92 W36 94.5(6) . .
W35 O92 W33 95.3(6) . .
W36 O92 W33 94.3(5) . .
W14 O93 W28 120.5(8) . .
W21 O94 W22 144.8(8) . .
W28 O95 W12 146.8(9) . .
W36 O96 W29 144.1(9) . .
W7 O99 W26 143.7(9) . .
W31 O101 W29 116.4(8) . .
W33 O103 W36 116.8(7) . .
W35 O107 W36 116.9(8) . .
W29 O109 W12 116.9(8) . .
W14 O113 W33 150.6(10) . .
W35 O118 W33 116.1(9) . .
W24 O119 Ce1 153.8(8) . 2_777
Ce2 O2W Na2 112.8(10) . .
Ce2 O3W Na2 117.2(10) . .
C1 N1 C2 116(3) . .
C1 N1 H1A 108.3 . .
C2 N1 H1A 108.3 . .
C1 N1 H1B 108.3 . .
C2 N1 H1B 108.3 . .
H1A N1 H1B 107.4 . .
N1 C1 H1C 109.5 . .
N1 C1 H1D 109.5 . .
H1C C1 H1D 109.5 . .
N1 C1 H1E 109.5 . .
H1C C1 H1E 109.5 . .
H1D C1 H1E 109.5 . .
N1 C2 H2C 109.5 . .
N1 C2 H2D 109.5 . .
H2C C2 H2D 109.5 . .
N1 C2 H2E 109.5 . .
H2C C2 H2E 109.5 . .
H2D C2 H2E 109.5 . .
O25W Na1 O24 93(2) . .
O25W Na1 O37 129(3) . 2_777
O24 Na1 O37 77.1(9) . 2_777
O3W Na2 O2W 59.1(8) . .
O3W Na2 O68 100.4(12) . .
O2W Na2 O68 98.2(11) . .

loop_
_geom_bond_atom_site_label_1
_geom_bond_atom_site_label_2
_geom_bond_distance
_geom_bond_site_symmetry_2
W1 O75 1.718(14) .
W1 O53 1.878(15) .
W1 O27 1.928(13) .
W1 O61 1.949(14) .
W1 O39 1.973(15) .
W1 O2 2.330(13) .
W2 O4 1.722(14) .
W2 O2 1.840(13) .
W2 O8 1.853(13) .
W2 O3 2.000(14) .
W2 O10 2.023(13) .
W2 O19 2.260(13) .
W3 O77 1.713(14) .
W3 O6 1.870(14) .
W3 O7 1.877(14) .
W3 O12 2.003(13) .
W3 O5 2.011(13) .
W3 O1 2.290(13) .
W4 O44 1.724(15) .
W4 O47 1.826(14) .
W4 O25 1.894(14) .
W4 O85 1.995(14) .
W4 O64 2.012(14) .
W4 O55 2.237(15) .
W5 O76 1.695(14) .
W5 O69 1.772(15) .
W5 O35 1.945(14) .
W5 O53 1.963(14) .
W5 O21 2.060(15) .
W5 O8 2.329(14) .
W6 O84 1.686(15) .
W6 O9 1.817(14) .
W6 O28 1.915(14) .
W6 O27 1.943(13) .
W6 O13 1.976(15) .
W6 O2 2.343(13) .
W7 O82 1.702(16) .
W7 O83 1.864(14) .
W7 O99 1.884(16) .
W7 O37 1.951(14) .
W7 O40 1.978(15) .
W7 O1 2.237(13) .
W8 O114 1.719(17) .
W8 O15 1.890(13) .
W8 O18 1.918(13) .
W8 O51 1.919(13) .
W8 O46 1.923(14) .
W8 O7 2.256(15) .
W9 O78 1.767(14) .
W9 O3 1.881(14) .
W9 O52 1.896(15) .
W9 O24 1.906(15) .
W9 O9 2.034(14) .
W9 O19 2.213(13) .
W10 O11 1.758(14) .
W10 O14 1.891(16) .
W10 O18 1.913(13) .
W10 O30 1.941(13) .
W10 O33 1.989(14) .
W10 O34 2.339(13) .
W11 O111 1.707(14) .
W11 O33 1.861(13) .
W11 O68 1.909(16) .
W11 O51 1.949(16) .
W11 O70 1.961(15) .
W11 O7 2.319(14) .
W12 O67 1.753(13) .
W12 O85 1.864(16) .
W12 O60 1.873(15) .
W12 O109 1.913(16) .
W12 O95 2.048(14) .
W12 O55 2.192(13) .
W13 O106 1.707(14) .
W13 O22 1.866(16) .
W13 O49 1.918(14) .
W13 O35 1.922(13) .
W13 O29 1.992(16) .
W13 O8 2.284(13) .
W14 O108 1.722(16) .
W14 O26 1.844(15) .
W14 O113 1.874(16) .
W14 O93 1.908(16) .
W14 O30 1.924(14) .
W14 O25 2.275(13) .
W15 O121 1.733(15) .
W15 O20 1.856(16) .
W15 O59 1.880(15) .
W15 O74 1.939(15) .
W15 O87 2.013(18) .
W15 O47 2.285(14) .
W16 O97 1.738(14) .
W16 O70 1.857(15) .
W16 O79 1.885(15) .
W16 O90 1.972(16) .
W16 O17 1.980(14) .
W16 O16 2.241(14) .
W17 O98 1.701(15) .
W17 O80 1.863(13) .
W17 O68 1.924(15) .
W17 O41 1.936(16) .
W17 O79 1.950(14) .
W17 O6 2.306(13) .
W18 O72 1.712(15) .
W18 O21 1.812(14) .
W18 O61 1.908(14) .
W18 O81 1.977(14) .
W18 O38 2.029(14) .
W18 O65 2.262(14) .
W19 O110 1.738(14) .
W19 O29 1.842(15) .
W19 O81 1.885(14) .
W19 O42 1.937(15) .
W19 O63 1.960(14) .
W19 O65 2.242(15) .
W20 O104 1.704(16) .
W20 O10 1.879(13) .
W20 O56 1.910(14) .
W20 O49 1.928(15) .
W20 O24 1.995(14) .
W20 O19 2.217(13) .
W21 O54 1.723(14) .
W21 O63 1.859(13) .
W21 O94 1.901(15) .
W21 O56 1.951(15) .
W21 O52 1.966(14) .
W21 O19 2.248(13) .
W22 O62 1.729(16) .
W22 O38 1.892(15) .
W22 O28 1.911(14) .
W22 O94 1.933(15) .
W22 O42 1.951(14) .
W22 O65 2.234(16) .
W23 O89 1.719(15) .
W23 O73 1.817(16) .
W23 O74 1.934(15) .
W23 O26 1.981(15) .
W23 O48 2.101(17) .
W23 O47 2.347(14) .
W24 O119 1.744(16) .
W24 O5 1.865(13) .
W24 O37 1.906(13) .
W24 O50 1.937(16) .
W24 O15 1.970(14) .
W24 O1 2.167(15) .
W25 O36 1.722(16) .
W25 O23 1.893(15) .
W25 O86 1.941(15) .
W25 O57 1.944(14) .
W25 O41 1.946(16) .
W25 O6 2.245(14) .
W26 O71 1.709(16) .
W26 O86 1.882(15) .
W26 O17 1.929(13) .
W26 O99 1.946(15) .
W26 O32 1.965(16) .
W26 O16 2.253(15) .
W27 O58 1.729(13) .
W27 O112 1.730(16) .
W27 O22 1.899(16) .
W27 O20 1.913(16) .
W27 O120 2.263(18) .
W27 O102 2.300(15) .
W28 O116 1.702(17) .
W28 O95 1.819(13) .
W28 O43 1.875(16) .
W28 O93 1.942(14) .
W28 O14 1.951(15) .
W28 O25 2.303(14) .
W29 O122 1.734(19) .
W29 O66 1.896(17) .
W29 O109 1.917(15) .
W29 O96 1.924(16) .
W29 O101 1.948(17) .
W29 O55 2.283(15) .
W30 O31 1.733(15) .
W30 O13 1.849(14) .
W30 O39 1.905(14) .
W30 O57 1.915(14) .
W30 O80 1.988(14) .
W30 O45 2.349(16) .
W31 O105 1.698(17) .
W31 O64 1.887(14) .
W31 O101 1.920(17) .
W31 O59 1.937(14) .
W31 O60 2.012(15) .
W31 O55 2.205(15) .
W32 O91 1.741(16) .
W32 O40 1.886(13) .
W32 O12 1.891(13) .
W32 O23 1.946(16) .
W32 O50 1.983(17) .
W32 O1 2.213(14) .
W33 O117 1.726(15) .
W33 O48 1.791(18) .
W33 O113 1.909(16) .
W33 O103 1.944(17) .
W33 O118 2.038(19) .
W33 O92 2.274(15) .
W34 O88 1.693(18) .
W34 O46 1.894(15) .
W34 O32 1.897(15) .
W34 O90 1.922(15) .
W34 O83 1.967(13) .
W34 O16 2.241(14) .
W35 O115 1.73(2) .
W35 O107 1.889(16) .
W35 O118 1.889(18) .
W35 O43 1.938(16) .
W35 O66 1.962(16) .
W35 O92 2.235(16) .
W36 O100 1.725(17) .
W36 O87 1.833(19) .
W36 O96 1.905(16) .
W36 O103 1.953(15) .
W36 O107 1.977(17) .
W36 O92 2.251(14) .
Ce1 O8W 2.472(18) .
Ce1 O7W 2.49(3) .
Ce1 O78 2.522(15) .
Ce1 O8WA 2.526(17) .
Ce1 O119 2.531(16) 2_777
Ce1 O6W 2.539(16) .
Ce1 O91 2.544(15) .
Ce1 O67 2.547(13) 2_777
Ce1 O5W 2.578(18) .
Ce1 O7WA 2.60(3) .
Ce1 O9W 2.66(2) .
Ce2 O73 2.429(15) .
Ce2 O58 2.454(13) .
Ce2 O69 2.460(15) .
Ce2 O2W 2.500(17) .
Ce2 O3W 2.510(17) .
Ce2 O4W 2.539(15) .
Ce2 O1W 2.555(18) .
Ce2 O44 2.708(15) .
Ce2 O4 2.739(14) .
O24 Na1 2.90(3) .
O37 Na1 2.93(4) 2_777
O67 Ce1 2.547(13) 2_777
O68 Na2 2.98(4) .
O119 Ce1 2.531(16) 2_777
O2W Na2 2.95(4) .
O3W Na2 2.82(4) .
N1 C1 1.44(3) .
N1 C2 1.52(4) .
N1 H1A 0.9000 .
N1 H1B 0.9000 .
C1 H1C 0.9600 .
C1 H1D 0.9600 .
C1 H1E 0.9600 .
C2 H2C 0.9600 .
C2 H2D 0.9600 .
C2 H2E 0.9600 .
Na1 O25W 1.40(5) .
Na1 O37 2.93(4) 2_777

loop_
_platon_squeeze_void_nr
_platon_squeeze_void_average_x
_platon_squeeze_void_average_y
_platon_squeeze_void_average_z
_platon_squeeze_void_volume
_platon_squeeze_void_count_electrons
1 -0.232 0.500 0.321 2992.2 361.3
2 0.030 0.928 0.118 10.3 4.3
3 0.485 0.926 0.852 28.9 5.3
4 0.515 0.074 0.148 27.8 5.3
5 0.970 0.072 0.882 10.3 3.8
